data_2106678
loop_
_publ_author_name
'Fourcade, R.'
'Mascherpa, G.'
'Philippot, E.'

_publ_section_title
;
 Structure cristalline et moleculaire de Na Sb3 F10
;
_journal_name_full 'Acta Crystallographica B (24,1968-38,1982)'
_journal_page_first 2322
_journal_page_last 2326
_journal_volume 31
_journal_year 1975
_chemical_formula_sum 'F10 Na Sb3'
_chemical_name_systematic 'Na (Sb3 F10)'
_space_group_IT_number 173
_symmetry_space_group_name_Hall 'P 6c'
_symmetry_space_group_name_H-M 'P 63'
_cell_angle_alpha 90
_cell_angle_beta 90
_cell_angle_gamma 120
_cell_formula_units_Z 2
_cell_length_a 8.285
_cell_length_b 8.285
_cell_length_c 7.6
_cell_volume 451.782
_citation_journal_id_ASTM ACBCAR
_cod_data_source_file Fourcade_ACBCAR_1975_77.cif
_cod_data_source_block F10Na1Sb3
_cod_original_cell_volume 451.7823
_cod_original_formula_sum 'F10 Na1 Sb3'
_cod_database_code 2106678

loop_
_symmetry_equiv_pos_as_xyz
x,y,z
x-y,x,z+1/2
-y,x-y,z
-x,-y,z+1/2
-x+y,-x,z
y,-x+y,z+1/2

loop_
_atom_site_label
_atom_site_type_symbol
_atom_site_fract_x
_atom_site_fract_y
_atom_site_fract_z
_atom_site_occupancy
_atom_site_U_iso_or_equiv
F4 F-1 0.6667 0.3333 0.245 1 0.0
Na1 Na+1 0.3333 0.6667 0.167 1 0.0
F2 F-1 0.111 0.229 0.34 1 0.0
F3 F-1 0.035 0.491 0.281 1 0.0
Sb1 Sb+3 0.8837 0.2243 0.25 1 0.0
F1 F-1 0.204 0.393 0.994 1 0.0
